data_7129588
loop_
_publ_author_name
'Pyne, Stephen G.'
'Chevis, Philip'
'Promchai, Thanika'
'Richardson, Christopher'
'Limtharakul, Thunwadee'

_publ_section_title
;
 Synthesis of syn- and enantioenriched anti-&#xF062;-amino alcohols by
 highly diastereoselective borono-Mannich allylation reactions
;
_journal_name_full 'Chemical Communications'
_journal_paper_doi 10.1039/D1CC06775C
_journal_year 2022
_chemical_absolute_configuration ad
_chemical_formula_moiety 'C19 H23 N O'
_chemical_formula_sum 'C19 H23 N O'
_chemical_formula_weight 281.38
_chemical_melting_point 355
_chemical_name_common (2R,3S)-3-(benzylamino)-1-phenylhex-5-en-2-ol
_space_group_crystal_system orthorhombic
_space_group_IT_number 19
_space_group_name_Hall 'P 2ac 2ab'
_space_group_name_H-M_alt 'P 21 21 21'
_atom_sites_solution_hydrogens mixed
_atom_sites_solution_primary dual
_audit_creation_date 2021-11-11
_audit_creation_method
;
Olex2 1.3
(compiled 2020.11.12 svn.r5f609507 for OlexSys, GUI svn.r6408)
;
_audit_update_record
;
2021-11-11 deposited with the CCDC.	2022-01-18 downloaded from the CCDC.
;
_cell_angle_alpha 90
_cell_angle_beta 90
_cell_angle_gamma 90
_cell_formula_units_Z 4
_cell_length_a 4.89740(10)
_cell_length_b 10.1935(3)
_cell_length_c 32.6734(11)
_cell_measurement_reflns_used 11229
_cell_measurement_temperature 294(2)
_cell_measurement_theta_max 28.1530
_cell_measurement_theta_min 2.3480
_cell_volume 1631.11(8)
_computing_cell_refinement 'CrysAlisPro 1.171.40.47a (Rigaku OD, 2019)'
_computing_data_collection 'CrysAlisPro 1.171.40.47a (Rigaku OD, 2019)'
_computing_data_reduction 'CrysAlisPro 1.171.40.47a (Rigaku OD, 2019)'
_computing_molecular_graphics 'Olex2 1.3 (Dolomanov et al., 2009)'
_computing_publication_material 'Olex2 1.3 (Dolomanov et al., 2009)'
_computing_structure_refinement 'SHELXL 2017/1 (Sheldrick, 2015)'
_computing_structure_solution 'SHELXT  (Sheldrick, 2015)'
_diffrn_ambient_environment N~2~
_diffrn_ambient_temperature 294(2)
_diffrn_detector 'Hybrid Pixel Array Detector HyPix Bantam HPC-3000'
_diffrn_detector_area_resol_mean 10.0000
_diffrn_measured_fraction_theta_full 0.999
_diffrn_measured_fraction_theta_max 0.997
_diffrn_measurement_details
;
List of Runs (angles in degrees, time in seconds):

  # Type    Start    End  Width  t~exp~   \w     \q     \k     \f   Frames
#--------------------------------------------------------------------------
  1  \w    -74.00 110.00   0.50    7.00    --   20.00  54.00-120.00  368
  2  \w    -74.00 110.00   0.50    7.00    --   20.00  54.00 -60.00  368
  3  \w    -74.00 110.00   0.50    7.00    --   20.00  54.00 150.00  368
  4  \w    -74.00 110.00   0.50    7.00    --   20.00  54.00 150.00  368
  5  \w    -74.00 110.00   0.50    7.00    --   20.00  54.00  30.00  368
  6  \w    -74.00 110.00   0.50    7.00    --   20.00  54.00 -30.00  368
  7  \w    -74.00  36.00   0.50    7.00    --   20.00  54.00-150.00  220
  8  \w    -74.00 110.00   0.50    7.00    --   20.00  54.00  90.00  368
;
_diffrn_measurement_device 'two-circle diffractometer'
_diffrn_measurement_device_type 'XtaLAB Mini II'
_diffrn_measurement_method '\w scans'
_diffrn_orient_matrix_type 'CrysAlisPro convention (1999,Acta A55,543-557)'
_diffrn_orient_matrix_UB_11 0.0058268000
_diffrn_orient_matrix_UB_12 0.0039090000
_diffrn_orient_matrix_UB_13 0.0216607000
_diffrn_orient_matrix_UB_21 -0.1388567000
_diffrn_orient_matrix_UB_22 -0.0195163000
_diffrn_orient_matrix_UB_23 0.0011746000
_diffrn_orient_matrix_UB_31 0.0408342000
_diffrn_orient_matrix_UB_32 -0.0666537000
_diffrn_orient_matrix_UB_33 0.0009226000
_diffrn_radiation_monochromator graphite
_diffrn_radiation_probe x-ray
_diffrn_radiation_type 'Mo K\a'
_diffrn_radiation_wavelength 0.71073
_diffrn_reflns_av_R_equivalents 0.0289
_diffrn_reflns_av_unetI/netI 0.0212
_diffrn_reflns_Laue_measured_fraction_full 0.999
_diffrn_reflns_Laue_measured_fraction_max 0.997
_diffrn_reflns_limit_h_max 6
_diffrn_reflns_limit_h_min -6
_diffrn_reflns_limit_k_max 14
_diffrn_reflns_limit_k_min -14
_diffrn_reflns_limit_l_max 45
_diffrn_reflns_limit_l_min -45
_diffrn_reflns_number 39780
_diffrn_reflns_point_group_measured_fraction_full 1.000
_diffrn_reflns_point_group_measured_fraction_max 0.998
_diffrn_reflns_theta_full 25.242
_diffrn_reflns_theta_max 30.032
_diffrn_reflns_theta_min 2.093
_diffrn_source 'fine-focus sealed X-ray tube'
_diffrn_source_type 'Rigaku (Mo) X-ray Source'
_exptl_absorpt_coefficient_mu 0.070
_exptl_absorpt_correction_T_max 1.00000
_exptl_absorpt_correction_T_min 0.95630
_exptl_absorpt_correction_type multi-scan
_exptl_absorpt_process_details
;
CrysAlisPro 1.171.40.47a (Rigaku Oxford Diffraction, 2019)
Empirical absorption correction using spherical harmonics,
 implemented in SCALE3 ABSPACK scaling algorithm.
;
_exptl_crystal_colour colourless
_exptl_crystal_colour_primary colourless
_exptl_crystal_density_diffrn 1.146
_exptl_crystal_description block
_exptl_crystal_F_000 608
_exptl_crystal_recrystallization_method 'Re-crystallisation from solvent: n-hexane and chloroform'
_exptl_crystal_size_max 0.50
_exptl_crystal_size_mid 0.31
_exptl_crystal_size_min 0.23
_refine_diff_density_max 0.128
_refine_diff_density_min -0.145
_refine_diff_density_rms 0.025
_refine_ls_abs_structure_details
;
 Flack x determined using 1315 quotients [(I+)-(I-)]/[(I+)+(I-)]
 (Parsons, Flack and Wagner, Acta Cryst. B69 (2013) 249-259).
;
_refine_ls_abs_structure_Flack 0.1(4)
_refine_ls_extinction_method none
_refine_ls_goodness_of_fit_ref 1.036
_refine_ls_hydrogen_treatment mixed
_refine_ls_matrix_type full
_refine_ls_number_parameters 219
_refine_ls_number_reflns 4750
_refine_ls_number_restraints 5
_refine_ls_restrained_S_all 1.040
_refine_ls_R_factor_all 0.0540
_refine_ls_R_factor_gt 0.0395
_refine_ls_shift/su_max 0.000
_refine_ls_shift/su_mean 0.000
_refine_ls_structure_factor_coef Fsqd
_refine_ls_weighting_details 'w=1/[\s^2^(Fo^2^)+(0.0380P)^2^+0.1337P] where P=(Fo^2^+2Fc^2^)/3'
_refine_ls_weighting_scheme calc
_refine_ls_wR_factor_gt 0.0854
_refine_ls_wR_factor_ref 0.0914
_reflns_Friedel_coverage 0.710
_reflns_Friedel_fraction_full 1.000
_reflns_Friedel_fraction_max 0.999
_reflns_number_gt 3807
_reflns_number_total 4750
_reflns_threshold_expression 'I > 2\s(I)'
_cod_data_source_file d1cc06775c2.cif
_cod_data_source_block exp_198_pc
_cod_database_code 7129588
_shelx_shelxl_version_number 2017/1
_chemical_oxdiff_formula 'C19 H22 N1 O1'
_chemical_oxdiff_usercomment PC_3_25
_shelx_space_group_comment
;
The symmetry employed for this shelxl refinement is uniquely defined
by the following loop, which should always be used as a source of
symmetry information in preference to the above space-group names.
They are only intended as comments.
;
_shelx_estimated_absorpt_t_max 0.984
_shelx_estimated_absorpt_t_min 0.966
_reflns_odcompleteness_completeness 99.61
_reflns_odcompleteness_iscentric 1
_reflns_odcompleteness_theta 29.97
_olex2_refinement_description
;
1. Fixed Uiso
 At 1.2 times of:
  All C(H) groups, All C(H,H) groups, All C(H,H,H,H) groups
 At 1.5 times of:
  All O(H) groups
2. Restrained distances
 C5-C4
 1.46 with sigma of 0.01
 C5A-C4
 1.46 with sigma of 0.01
 C6A-C5A = C6-C5
 1.33 with sigma of 0.01
 N3-H3B
 0.9 with sigma of 0.02
3. Others
 Sof(H4BC)=Sof(H4BD)=Sof(C5A)=Sof(H5A)=Sof(C6A)=Sof(H6AA)=Sof(H6AB)=1-FVAR(1)
 Sof(H4AA)=Sof(H4AB)=Sof(C5)=Sof(H5)=Sof(C6)=Sof(H6A)=Sof(H6B)=FVAR(1)
 Sof(H3B)=1-FVAR(2)
 Sof(H3A)=FVAR(2)
4.a Ternary CH refined with riding coordinates:
 C2(H2A), C3(H3)
4.b Secondary CH2 refined with riding coordinates:
 C1(H1A,H1B), C4(H4AA,H4AB), C4(H4BC,H4BD), C1B(H1BA,H1BB)
4.c Aromatic/amide H refined with riding coordinates:
 C5(H5), C5A(H5A), C3B(H3BA), C4B(H4B), C5B(H5B), C6B(H6BA), C7B(H7B),
 C2P(H2P), C3P(H3P), C4P(H4P), C5P(H5P), C6P(H6P)
4.d X=CH2 refined with riding coordinates:
 C6(H6A,H6B), C6A(H6AA,H6AB)
4.e Idealised tetrahedral OH refined as rotating group:
 O2(H2)
;
_olex2_exptl_crystal_mounting_method 'Mitegen mount + Paratone'
_olex2_submission_special_instructions 'No special instructions were received'
_oxdiff_exptl_absorpt_empirical_details
;
Empirical correction (ABSPACK) includes:
- Absorption correction using spherical harmonics
- Frame scaling
;
_oxdiff_exptl_absorpt_empirical_full_max 1.070
_oxdiff_exptl_absorpt_empirical_full_min 0.950

loop_
_space_group_symop_operation_xyz
'x, y, z'
'-x+1/2, -y, z+1/2'
'-x, y+1/2, -z+1/2'
'x+1/2, -y+1/2, -z'

loop_
_atom_site_label
_atom_site_type_symbol
_atom_site_fract_x
_atom_site_fract_y
_atom_site_fract_z
_atom_site_U_iso_or_equiv
_atom_site_adp_type
_atom_site_occupancy
_atom_site_site_symmetry_order
_atom_site_calc_flag
_atom_site_refinement_flags_posn
_atom_site_refinement_flags_adp
_atom_site_refinement_flags_occupancy
_atom_site_disorder_assembly
_atom_site_disorder_group
C1 C 0.4257(3) 0.47234(16) 0.39598(5) 0.0456(4) Uani 1 1 d . . . . .
H1A H 0.545781 0.447484 0.418284 0.055 Uiso 1 1 calc R U . . .
H1B H 0.538131 0.501117 0.373240 0.055 Uiso 1 1 calc R U . . .
O2 O 0.1056(2) 0.39256(10) 0.34754(3) 0.0419(3) Uani 1 1 d . . . . .
H2 H -0.039680 0.352616 0.346746 0.063 Uiso 1 1 calc R U . . .
C2 C 0.2550(3) 0.35365(14) 0.38287(4) 0.0356(3) Uani 1 1 d . . . . .
H2A H 0.124878 0.333508 0.404777 0.043 Uiso 1 1 calc R U . . .
C3 C 0.4166(3) 0.22912(14) 0.37301(4) 0.0375(3) Uani 1 1 d . . . . .
H3 H 0.286549 0.163491 0.362989 0.045 Uiso 1 1 calc R U . . .
N3 N 0.6099(3) 0.25668(12) 0.33959(4) 0.0384(3) Uani 1 1 d D . . . .
H3A H 0.523(4) 0.3099(17) 0.3213(5) 0.027(6) Uiso 0.86(3) 1 d . . P . .
C4 C 0.5616(4) 0.17041(19) 0.41042(5) 0.0526(4) Uani 1 1 d D . . . .
H4AA H 0.705897 0.112213 0.401272 0.063 Uiso 0.795(9) 1 calc R U P A 1
H4AB H 0.644646 0.240447 0.426193 0.063 Uiso 0.795(9) 1 calc R U P A 1
H4BC H 0.623564 0.082788 0.403514 0.063 Uiso 0.205(9) 1 calc R U P A 2
H4BD H 0.721864 0.222950 0.416366 0.063 Uiso 0.205(9) 1 calc R U P A 2
C5 C 0.3683(7) 0.0959(4) 0.43708(11) 0.0656(10) Uani 0.795(9) 1 d D . P A 1
H5 H 0.279217 0.024047 0.425684 0.079 Uiso 0.795(9) 1 calc R U P A 1
C6 C 0.3161(13) 0.1240(7) 0.47477(12) 0.1045(18) Uani 0.795(9) 1 d D . P A 1
H6A H 0.401489 0.195196 0.487154 0.125 Uiso 0.795(9) 1 calc R U P A 1
H6B H 0.193156 0.073156 0.489549 0.125 Uiso 0.795(9) 1 calc R U P A 1
C5A C 0.391(3) 0.1626(16) 0.4480(4) 0.064(4) Uani 0.205(9) 1 d D . P A 2
H5A H 0.377158 0.237795 0.463980 0.077 Uiso 0.205(9) 1 calc R U P A 2
C6A C 0.259(4) 0.0583(16) 0.4603(7) 0.091(5) Uani 0.205(9) 1 d D . P A 2
H6AA H 0.267925 -0.018747 0.445101 0.110 Uiso 0.205(9) 1 calc R U P A 2
H6AB H 0.156336 0.061195 0.484200 0.110 Uiso 0.205(9) 1 calc R U P A 2
C1B C 0.7030(3) 0.13955(16) 0.31662(5) 0.0471(4) Uani 1 1 d . . . . .
H1BA H 0.783134 0.078190 0.335877 0.056 Uiso 1 1 calc R U . . .
H1BB H 0.845903 0.166335 0.297842 0.056 Uiso 1 1 calc R U . . .
C2B C 0.4849(3) 0.06873(16) 0.29256(5) 0.0407(3) Uani 1 1 d . . . . .
C3B C 0.3574(4) -0.04250(15) 0.30744(5) 0.0461(4) Uani 1 1 d . . . . .
H3BA H 0.407310 -0.075414 0.332911 0.055 Uiso 1 1 calc R U . . .
C4B C 0.1567(4) -0.10566(17) 0.28506(6) 0.0529(4) Uani 1 1 d . . . . .
H4B H 0.071143 -0.179400 0.295849 0.064 Uiso 1 1 calc R U . . .
C5B C 0.0834(4) -0.06068(18) 0.24732(6) 0.0555(4) Uani 1 1 d . . . . .
H5B H -0.050690 -0.103814 0.232303 0.067 Uiso 1 1 calc R U . . .
C6B C 0.2097(4) 0.0494(2) 0.23157(5) 0.0576(5) Uani 1 1 d . . . . .
H6BA H 0.162138 0.080316 0.205753 0.069 Uiso 1 1 calc R U . . .
C7B C 0.4069(4) 0.11358(17) 0.25421(5) 0.0526(4) Uani 1 1 d . . . . .
H7B H 0.489053 0.188380 0.243538 0.063 Uiso 1 1 calc R U . . .
C1P C 0.2433(3) 0.58328(16) 0.40953(5) 0.0443(4) Uani 1 1 d . . . . .
C2P C 0.1567(5) 0.67808(18) 0.38242(6) 0.0619(5) Uani 1 1 d . . . . .
H2P H 0.221270 0.677004 0.355659 0.074 Uiso 1 1 calc R U . . .
C3P C -0.0247(5) 0.7748(2) 0.39435(7) 0.0776(7) Uani 1 1 d . . . . .
H3P H -0.079991 0.838230 0.375635 0.093 Uiso 1 1 calc R U . . .
C4P C -0.1238(5) 0.7778(2) 0.43380(7) 0.0733(6) Uani 1 1 d . . . . .
H4P H -0.247426 0.842183 0.441761 0.088 Uiso 1 1 calc R U . . .
C5P C -0.0381(5) 0.6848(2) 0.46107(7) 0.0708(6) Uani 1 1 d . . . . .
H5P H -0.102434 0.686365 0.487845 0.085 Uiso 1 1 calc R U . . .
C6P C 0.1434(4) 0.5887(2) 0.44905(5) 0.0589(5) Uani 1 1 d . . . . .
H6P H 0.199880 0.526223 0.467973 0.071 Uiso 1 1 calc R U . . .
H3B H 0.764(11) 0.284(9) 0.351(3) 0.03(3) Uiso 0.14(3) 1 d D . P . .

loop_
_atom_site_aniso_label
_atom_site_aniso_U_11
_atom_site_aniso_U_22
_atom_site_aniso_U_33
_atom_site_aniso_U_23
_atom_site_aniso_U_13
_atom_site_aniso_U_12
C1 0.0354(8) 0.0474(8) 0.0542(9) -0.0112(7) -0.0059(7) -0.0035(7)
O2 0.0340(5) 0.0454(6) 0.0461(6) 0.0025(4) -0.0096(5) -0.0023(5)
C2 0.0284(6) 0.0409(7) 0.0374(7) -0.0024(6) -0.0014(6) -0.0021(6)
C3 0.0294(7) 0.0383(7) 0.0447(8) -0.0001(6) -0.0018(6) -0.0021(6)
N3 0.0309(6) 0.0393(7) 0.0450(7) -0.0043(5) 0.0001(6) -0.0014(5)
C4 0.0449(9) 0.0555(10) 0.0575(10) 0.0119(8) -0.0046(8) 0.0059(8)
C5 0.0663(19) 0.061(2) 0.069(2) 0.0217(17) -0.0052(16) -0.0033(18)
C6 0.116(4) 0.124(5) 0.073(3) 0.030(2) 0.015(3) 0.009(3)
C5A 0.077(7) 0.066(8) 0.050(7) 0.022(6) -0.009(6) -0.015(7)
C6A 0.093(10) 0.100(13) 0.081(12) 0.010(9) 0.020(9) -0.018(10)
C1B 0.0329(8) 0.0479(9) 0.0604(10) -0.0135(7) 0.0021(7) 0.0012(7)
C2B 0.0326(7) 0.0409(8) 0.0486(8) -0.0090(7) 0.0031(6) 0.0039(6)
C3B 0.0491(9) 0.0399(8) 0.0492(8) -0.0046(6) -0.0018(8) 0.0025(7)
C4B 0.0521(10) 0.0415(9) 0.0653(11) -0.0113(8) 0.0007(9) -0.0067(8)
C5B 0.0496(10) 0.0560(10) 0.0609(10) -0.0237(8) -0.0076(9) 0.0035(9)
C6B 0.0632(11) 0.0639(11) 0.0457(9) -0.0080(8) -0.0075(8) 0.0105(10)
C7B 0.0547(10) 0.0505(9) 0.0526(9) 0.0007(7) 0.0047(9) -0.0027(8)
C1P 0.0394(8) 0.0425(8) 0.0512(9) -0.0106(7) -0.0045(7) -0.0058(7)
C2P 0.0749(13) 0.0489(10) 0.0619(11) 0.0035(8) 0.0091(10) 0.0052(10)
C3P 0.0947(17) 0.0502(11) 0.0880(15) 0.0059(10) 0.0051(14) 0.0155(12)
C4P 0.0690(13) 0.0541(11) 0.0968(16) -0.0169(11) 0.0088(13) 0.0118(11)
C5P 0.0753(15) 0.0750(14) 0.0621(12) -0.0205(11) 0.0101(11) 0.0052(12)
C6P 0.0655(12) 0.0613(11) 0.0497(9) -0.0075(8) -0.0039(9) 0.0079(10)

loop_
_atom_type_symbol
_atom_type_description
_atom_type_scat_dispersion_real
_atom_type_scat_dispersion_imag
_atom_type_scat_source
C C 0.0033 0.0016 'International Tables Vol C Tables 4.2.6.8 and 6.1.1.4'
H H 0.0000 0.0000 'International Tables Vol C Tables 4.2.6.8 and 6.1.1.4'
N N 0.0061 0.0033 'International Tables Vol C Tables 4.2.6.8 and 6.1.1.4'
O O 0.0106 0.0060 'International Tables Vol C Tables 4.2.6.8 and 6.1.1.4'

loop_
_geom_angle_atom_site_label_1
_geom_angle_atom_site_label_2
_geom_angle_atom_site_label_3
_geom_angle
_geom_angle_site_symmetry_1
_geom_angle_site_symmetry_3
_geom_angle_publ_flag
H1A C1 H1B 108.1 . . ?
C2 C1 H1A 109.5 . . ?
C2 C1 H1B 109.5 . . ?
C1P C1 H1A 109.5 . . ?
C1P C1 H1B 109.5 . . ?
C1P C1 C2 110.54(12) . . ?
C2 O2 H2 109.5 . . ?
C1 C2 H2A 108.4 . . ?
O2 C2 C1 106.70(12) . . ?
O2 C2 H2A 108.4 . . ?
O2 C2 C3 109.04(11) . . ?
C3 C2 C1 115.58(12) . . ?
C3 C2 H2A 108.4 . . ?
C2 C3 H3 107.5 . . ?
C2 C3 C4 113.26(13) . . ?
N3 C3 C2 109.30(12) . . ?
N3 C3 H3 107.5 . . ?
N3 C3 C4 111.56(13) . . ?
C4 C3 H3 107.5 . . ?
C3 N3 H3A 107.3(11) . . ?
C3 N3 C1B 114.81(12) . . ?
C3 N3 H3B 107(6) . . ?
H3A N3 H3B 119(7) . . ?
C1B N3 H3A 106.9(10) . . ?
C1B N3 H3B 102(6) . . ?
C3 C4 H4AA 109.3 . . ?
C3 C4 H4AB 109.3 . . ?
C3 C4 H4BC 108.6 . . ?
C3 C4 H4BD 108.6 . . ?
H4AA C4 H4AB 107.9 . . ?
H4BC C4 H4BD 107.6 . . ?
C5 C4 C3 111.68(18) . . ?
C5 C4 H4AA 109.3 . . ?
C5 C4 H4AB 109.3 . . ?
C5A C4 C3 114.7(5) . . ?
C5A C4 H4BC 108.6 . . ?
C5A C4 H4BD 108.6 . . ?
C4 C5 H5 117.7 . . ?
C6 C5 C4 124.7(6) . . ?
C6 C5 H5 117.7 . . ?
C5 C6 H6A 120.0 . . ?
C5 C6 H6B 120.0 . . ?
H6A C6 H6B 120.0 . . ?
C4 C5A H5A 117.5 . . ?
C6A C5A C4 125.1(19) . . ?
C6A C5A H5A 117.5 . . ?
C5A C6A H6AA 120.0 . . ?
C5A C6A H6AB 120.0 . . ?
H6AA C6A H6AB 120.0 . . ?
N3 C1B H1BA 108.4 . . ?
N3 C1B H1BB 108.4 . . ?
N3 C1B C2B 115.54(13) . . ?
H1BA C1B H1BB 107.5 . . ?
C2B C1B H1BA 108.4 . . ?
C2B C1B H1BB 108.4 . . ?
C3B C2B C1B 121.90(15) . . ?
C3B C2B C7B 117.61(15) . . ?
C7B C2B C1B 120.49(15) . . ?
C2B C3B H3BA 119.5 . . ?
C2B C3B C4B 121.09(16) . . ?
C4B C3B H3BA 119.5 . . ?
C3B C4B H4B 119.7 . . ?
C5B C4B C3B 120.56(17) . . ?
C5B C4B H4B 119.7 . . ?
C4B C5B H5B 120.3 . . ?
C4B C5B C6B 119.47(17) . . ?
C6B C5B H5B 120.3 . . ?
C5B C6B H6BA 120.0 . . ?
C7B C6B C5B 119.90(17) . . ?
C7B C6B H6BA 120.0 . . ?
C2B C7B H7B 119.3 . . ?
C6B C7B C2B 121.35(17) . . ?
C6B C7B H7B 119.3 . . ?
C2P C1P C1 121.31(16) . . ?
C2P C1P C6P 117.62(16) . . ?
C6P C1P C1 120.95(17) . . ?
C1P C2P H2P 119.4 . . ?
C1P C2P C3P 121.10(19) . . ?
C3P C2P H2P 119.4 . . ?
C2P C3P H3P 119.8 . . ?
C4P C3P C2P 120.4(2) . . ?
C4P C3P H3P 119.8 . . ?
C3P C4P H4P 120.4 . . ?
C5P C4P C3P 119.1(2) . . ?
C5P C4P H4P 120.4 . . ?
C4P C5P H5P 119.9 . . ?
C4P C5P C6P 120.3(2) . . ?
C6P C5P H5P 119.9 . . ?
C1P C6P H6P 119.3 . . ?
C5P C6P C1P 121.50(19) . . ?
C5P C6P H6P 119.3 . . ?

loop_
_geom_bond_atom_site_label_1
_geom_bond_atom_site_label_2
_geom_bond_distance
_geom_bond_site_symmetry_2
_geom_bond_publ_flag
C1 H1A 0.9700 . ?
C1 H1B 0.9700 . ?
C1 C2 1.532(2) . ?
C1 C1P 1.508(2) . ?
O2 H2 0.8200 . ?
O2 C2 1.4233(17) . ?
C2 H2A 0.9800 . ?
C2 C3 1.530(2) . ?
C3 H3 0.9800 . ?
C3 N3 1.4722(19) . ?
C3 C4 1.535(2) . ?
N3 H3A 0.912(18) . ?
N3 C1B 1.4821(19) . ?
N3 H3B 0.89(3) . ?
C4 H4AA 0.9700 . ?
C4 H4AB 0.9700 . ?
C4 H4BC 0.9700 . ?
C4 H4BD 0.9700 . ?
C4 C5 1.494(4) . ?
C4 C5A 1.487(10) . ?
C5 H5 0.9300 . ?
C5 C6 1.290(6) . ?
C6 H6A 0.9300 . ?
C6 H6B 0.9300 . ?
C5A H5A 0.9300 . ?
C5A C6A 1.308(13) . ?
C6A H6AA 0.9300 . ?
C6A H6AB 0.9300 . ?
C1B H1BA 0.9700 . ?
C1B H1BB 0.9700 . ?
C1B C2B 1.510(2) . ?
C2B C3B 1.383(2) . ?
C2B C7B 1.387(2) . ?
C3B H3BA 0.9300 . ?
C3B C4B 1.384(2) . ?
C4B H4B 0.9300 . ?
C4B C5B 1.364(3) . ?
C5B H5B 0.9300 . ?
C5B C6B 1.381(3) . ?
C6B H6BA 0.9300 . ?
C6B C7B 1.381(3) . ?
C7B H7B 0.9300 . ?
C1P C2P 1.378(3) . ?
C1P C6P 1.382(2) . ?
C2P H2P 0.9300 . ?
C2P C3P 1.383(3) . ?
C3P H3P 0.9300 . ?
C3P C4P 1.378(3) . ?
C4P H4P 0.9300 . ?
C4P C5P 1.367(3) . ?
C5P H5P 0.9300 . ?
C5P C6P 1.380(3) . ?
C6P H6P 0.9300 . ?

loop_
_geom_hbond_atom_site_label_D
_geom_hbond_atom_site_label_H
_geom_hbond_atom_site_label_A
_geom_hbond_distance_DH
_geom_hbond_distance_HA
_geom_hbond_distance_DA
_geom_hbond_angle_DHA
_geom_hbond_site_symmetry_A
_geom_hbond_publ_flag
O2 H2 N3 0.82 1.99 2.8067(17) 175.1 1_455 yes

loop_
_geom_torsion_atom_site_label_1
_geom_torsion_atom_site_label_2
_geom_torsion_atom_site_label_3
_geom_torsion_atom_site_label_4
_geom_torsion
_geom_torsion_site_symmetry_1
_geom_torsion_site_symmetry_2
_geom_torsion_site_symmetry_3
_geom_torsion_site_symmetry_4
_geom_torsion_publ_flag
C1 C2 C3 N3 -59.10(17) . . . . ?
C1 C2 C3 C4 65.96(17) . . . . ?
C1 C1P C2P C3P 175.79(18) . . . . ?
C1 C1P C6P C5P -175.62(17) . . . . ?
O2 C2 C3 N3 61.05(15) . . . . ?
O2 C2 C3 C4 -173.90(12) . . . . ?
C2 C1 C1P C2P -91.7(2) . . . . ?
C2 C1 C1P C6P 84.23(19) . . . . ?
C2 C3 N3 C1B -158.18(13) . . . . ?
C2 C3 C4 C5 78.2(3) . . . . ?
C2 C3 C4 C5A 45.5(7) . . . . ?
C3 N3 C1B C2B 65.39(19) . . . . ?
C3 C4 C5 C6 -119.1(4) . . . . ?
C3 C4 C5A C6A 97.2(15) . . . . ?
N3 C3 C4 C5 -158.0(2) . . . . ?
N3 C3 C4 C5A 169.3(7) . . . . ?
N3 C1B C2B C3B -98.69(18) . . . . ?
N3 C1B C2B C7B 81.74(19) . . . . ?
C4 C3 N3 C1B 75.79(17) . . . . ?
C1B C2B C3B C4B 179.60(14) . . . . ?
C1B C2B C7B C6B 179.36(15) . . . . ?
C2B C3B C4B C5B 1.2(3) . . . . ?
C3B C2B C7B C6B -0.2(2) . . . . ?
C3B C4B C5B C6B -0.5(3) . . . . ?
C4B C5B C6B C7B -0.6(3) . . . . ?
C5B C6B C7B C2B 0.9(3) . . . . ?
C7B C2B C3B C4B -0.8(2) . . . . ?
C1P C1 C2 O2 65.19(17) . . . . ?
C1P C1 C2 C3 -173.40(13) . . . . ?
C1P C2P C3P C4P -0.3(3) . . . . ?
C2P C1P C6P C5P 0.5(3) . . . . ?
C2P C3P C4P C5P 0.8(4) . . . . ?
C3P C4P C5P C6P -0.6(4) . . . . ?
C4P C5P C6P C1P 0.0(3) . . . . ?
C6P C1P C2P C3P -0.3(3) . . . . ?
